data_4514113
loop_
_publ_author_name
'Xing, Pengyao'
'Li, Peizhou'
'Chen, Hongzhong'
'Hao, Aiyou'
'Zhao, Yanli'

_publ_section_title
;
 Understanding Pathway Complexity of Organic Micro/Nanofiber Growth in
 Hydrogen-Bonded Coassembly of Aromatic Amino Acids.
;
_journal_issue 4
_journal_name_full 'ACS nano'
_journal_page_first 4206
_journal_page_last 4216
_journal_paper_doi 10.1021/acsnano.7b01161
_journal_volume 11
_journal_year 2017
_chemical_absolute_configuration unk
_chemical_formula_sum 'C26 H23 N O6'
_chemical_formula_weight 445.45
_space_group_crystal_system monoclinic
_space_group_IT_number 4
_space_group_name_Hall 'P 2yb'
_space_group_name_H-M_alt 'P 1 21 1'
_symmetry_space_group_name_Hall 'P 2yb'
_symmetry_space_group_name_H-M 'P 1 21 1'
_atom_sites_solution_hydrogens geom
_cell_angle_alpha 90
_cell_angle_beta 93.336(4)
_cell_angle_gamma 90
_cell_formula_units_Z 2
_cell_length_a 10.8621(6)
_cell_length_b 5.3971(3)
_cell_length_c 18.8997(10)
_cell_measurement_reflns_used 4765
_cell_measurement_temperature 143.(2)
_cell_measurement_theta_max 66.5823
_cell_measurement_theta_min 2.3417
_cell_volume 1106.10(10)
_computing_cell_refinement 'SAINT V8.37A (Bruker AXS Inc., 2015)'
_computing_data_collection 'APEX3 (Bruker AXS Inc., 2015)'
_computing_data_reduction 'SAINT V8.37A (Bruker AXS Inc., 2015)'
_computing_molecular_graphics 'XP (Bruker AXS Inc., 2015)'
_computing_publication_material 'APEX3 (Bruker AXS Inc., 2015)'
_computing_structure_refinement 'SHELXL-2014/7 (Sheldrick, 2014)'
_computing_structure_solution 'XT, VERSION 2014/5'
_diffrn_ambient_temperature 143.(2)
_diffrn_detector_area_resol_mean 8.3333
_diffrn_measured_fraction_theta_full 0.992
_diffrn_measured_fraction_theta_max 0.992
_diffrn_measurement_device_type 'CCD area detector'
_diffrn_measurement_method 'phi and omega scans'
_diffrn_radiation_monochromator 'Multilayer Mirror'
_diffrn_radiation_type CuK\a
_diffrn_radiation_wavelength 1.54178
_diffrn_reflns_av_R_equivalents 0.1011
_diffrn_reflns_av_unetI/netI 0.1209
_diffrn_reflns_limit_h_max 12
_diffrn_reflns_limit_h_min -12
_diffrn_reflns_limit_k_max 6
_diffrn_reflns_limit_k_min -6
_diffrn_reflns_limit_l_max 22
_diffrn_reflns_limit_l_min -22
_diffrn_reflns_number 9642
_diffrn_reflns_theta_full 66.86
_diffrn_reflns_theta_max 66.86
_diffrn_reflns_theta_min 2.34
_diffrn_source 'Incoatec Microfocus Source'
_diffrn_source_type 'Bruker Kappa Duo APEX2'
_exptl_absorpt_coefficient_mu 0.786
_exptl_absorpt_correction_T_max 0.98
_exptl_absorpt_correction_T_min 0.56
_exptl_absorpt_correction_type multi-scan
_exptl_absorpt_process_details
;
SADABS-2016/2 - Bruker AXS area detector scaling and absorption correction
;
_exptl_crystal_colour colourless
_exptl_crystal_density_diffrn 1.337
_exptl_crystal_density_method 'not measured'
_exptl_crystal_description plate
_exptl_crystal_F_000 468
_exptl_crystal_size_max 0.320
_exptl_crystal_size_mid 0.120
_exptl_crystal_size_min 0.020
_refine_diff_density_max 0.350
_refine_diff_density_min -0.444
_refine_ls_abs_structure_details
;

Classical Flack method preferred over Parsons because s.u. lower.
;
_refine_ls_abs_structure_Flack -0.5(5)
_refine_ls_extinction_method none
_refine_ls_goodness_of_fit_ref 1.016
_refine_ls_hydrogen_treatment constr
_refine_ls_matrix_type full
_refine_ls_number_parameters 374
_refine_ls_number_reflns 3315
_refine_ls_number_restraints 578
_refine_ls_restrained_S_all 0.943
_refine_ls_R_factor_all 0.1002
_refine_ls_R_factor_gt 0.0785
_refine_ls_shift/su_max 0.001
_refine_ls_shift/su_mean 0.000
_refine_ls_structure_factor_coef Fsqd
_refine_ls_weighting_details 'w=1/[\s^2^(Fo^2^)+(0.1203P)^2^] where P=(Fo^2^+2Fc^2^)/3'
_refine_ls_weighting_scheme calc
_refine_ls_wR_factor_gt 0.1846
_refine_ls_wR_factor_ref 0.2047
_reflns_number_gt 2516
_reflns_number_total 3315
_reflns_threshold_expression 'I > 2\s(I)'
_cod_data_source_file nn7b01161_si_003.cif
_cod_data_source_block zhao54s
_cod_depositor_comments
;
The following automatic conversions were performed:

'_exptl_absorpt_correction_type' value 'Multi-Scan' changed to
'multi-scan' according to
/home/data/users/saulius/crontab/automatic-downloads/current/ACS/lib/dictionaries/cif_core.dic
dictionary named 'cif_core.dic' version 2.4.2 from 2011-04-26.

Automatic conversion script
Id: cif_fix_values 4973 2017-02-22 13:04:09Z antanas 
;
_cod_database_code 4514113

loop_
_space_group_symop_operation_xyz
'x, y, z'
'-x, y+1/2, -z'

loop_
_atom_site_type_symbol
_atom_site_label
_atom_site_fract_x
_atom_site_fract_y
_atom_site_fract_z
_atom_site_U_iso_or_equiv
_atom_site_adp_type
_atom_site_calc_flag
_atom_site_refinement_flags_adp
_atom_site_refinement_flags_occupancy
_atom_site_refinement_flags_posn
_atom_site_occupancy
_atom_site_disorder_assembly
_atom_site_disorder_group
C C1 0.5781(7) 0.8507(16) 0.8400(3) 0.0364(18) Uani d . . . 1.0 . .
H H1 0.5941 0.7571 0.8821 0.044 Uiso calc U . R 1.0 . .
C C2 0.4911(7) 1.0358(17) 0.8372(4) 0.0396(19) Uani d . . . 1.0 . .
H H2 0.4469 1.0701 0.878 0.048 Uiso calc U . R 1.0 . .
C C3 0.4665(7) 1.1738(15) 0.7759(4) 0.0352(17) Uani d . . . 1.0 . .
H H3 0.4062 1.3013 0.7753 0.042 Uiso calc U . R 1.0 . .
C C4 0.5303(6) 1.1256(13) 0.7151(3) 0.0279(15) Uani d . . . 1.0 . .
H H4 0.5132 1.2176 0.6728 0.034 Uiso calc U . R 1.0 . .
C C5 0.6192(5) 0.9405(12) 0.7179(3) 0.0218(14) Uani d . . . 1.0 . .
C C6 0.6424(6) 0.8029(13) 0.7800(3) 0.0250(14) Uani d . . . 1.0 . .
C C7 0.7398(6) 0.6211(14) 0.7676(3) 0.0274(15) Uani d . . . 1.0 . .
C C8 0.7951(7) 0.4417(15) 0.8107(4) 0.0362(17) Uani d . . . 1.0 . .
H H8 0.7727 0.4236 0.8583 0.043 Uiso calc U . R 1.0 . .
C C9 0.8838(7) 0.2881(16) 0.7840(4) 0.0400(18) Uani d . . . 1.0 . .
H H9 0.9203 0.1619 0.8133 0.048 Uiso calc U . R 1.0 . .
C C10 0.9200(7) 0.3159(15) 0.7151(4) 0.0354(17) Uani d . . . 1.0 . .
H H10 0.9823 0.212 0.6981 0.043 Uiso calc U . R 1.0 . .
C C11 0.8646(6) 0.4970(13) 0.6707(4) 0.0267(15) Uani d . . . 1.0 . .
H H11 0.8881 0.5148 0.6234 0.032 Uiso calc U . R 1.0 . .
C C12 0.7748(5) 0.6506(13) 0.6967(3) 0.0222(13) Uani d . . . 1.0 . .
C C13 0.6978(5) 0.8478(12) 0.6594(3) 0.0190(13) Uani d . . . 1.0 . .
H H13 0.7506 0.9833 0.6415 0.023 Uiso calc U . R 1.0 . .
C C14 0.6095(5) 0.7468(12) 0.6005(3) 0.0180(13) Uani d . . . 1.0 . .
H H14A 0.561 0.6083 0.6189 0.022 Uiso calc U . R 1.0 . .
H H14B 0.5514 0.8787 0.5838 0.022 Uiso calc U . R 1.0 . .
C C15 0.6476(5) 0.4339(11) 0.5161(3) 0.0163(12) Uani d . . . 1.0 . .
C C16 0.7226(5) 0.1290(12) 0.4354(3) 0.0177(12) Uani d . . . 1.0 . .
H H16 0.6577 0.029 0.4577 0.021 Uiso calc U . R 1.0 . .
C C17 0.8469(5) 0.0363(12) 0.4657(3) 0.0198(13) Uani d . . . 1.0 . .
C C18 0.7055(5) 0.0897(11) 0.3549(3) 0.0179(13) Uani d . . . 1.0 . .
H H18A 0.709 -0.09 0.3448 0.021 Uiso calc U . R 1.0 . .
H H18B 0.6227 0.15 0.3383 0.021 Uiso calc U . R 1.0 . .
C C19 0.8005(5) 0.2194(12) 0.3143(3) 0.0220(13) Uani d . . . 1.0 . .
C C20 0.8740(6) 0.2882(16) 0.2014(3) 0.0347(17) Uani d U . D 1.0 . .
H H20A 0.9605 0.2454 0.2157 0.042 Uiso calc U . R 1.0 A 1
H H20B 0.8639 0.47 0.205 0.042 Uiso calc U . R 1.0 A 1
C C21 0.8404(10) 0.199(3) 0.1246(4) 0.036(3) Uani d U P DG 0.467(4) B 1
C C22 0.7227(9) 0.122(3) 0.1016(5) 0.043(3) Uani d U P G 0.467(4) B 1
H H22 0.6596 0.1119 0.1342 0.052 Uiso calc U P R 0.467(4) B 1
C C23 0.6975(9) 0.058(3) 0.0310(5) 0.050(3) Uani d U P G 0.467(4) B 1
H H23 0.6171 0.0054 0.0153 0.061 Uiso calc U P R 0.467(4) B 1
C C24 0.7899(11) 0.072(3) -0.0167(4) 0.056(4) Uani d U P G 0.467(4) B 1
H H24 0.7727 0.0292 -0.065 0.067 Uiso calc U P R 0.467(4) B 1
C C25 0.9076(10) 0.150(3) 0.0062(5) 0.060(4) Uani d U P G 0.467(4) B 1
H H25 0.9708 0.1595 -0.0264 0.072 Uiso calc U P R 0.467(4) B 1
C C26 0.9329(8) 0.213(3) 0.0769(6) 0.049(3) Uani d U P G 0.467(4) B 1
H H26 1.0133 0.2661 0.0925 0.059 Uiso calc U P R 0.467(4) B 1
C C21A 0.843(2) 0.235(5) 0.1267(7) 0.040(4) Uani d U P DG 0.236(4) B 2
C C22A 0.848(2) -0.007(5) 0.1020(11) 0.045(4) Uani d U P G 0.236(4) B 2
H H22A 0.8746 -0.1369 0.1333 0.054 Uiso calc U P R 0.236(4) B 2
C C23A 0.814(2) -0.060(5) 0.0316(12) 0.053(4) Uani d U P G 0.236(4) B 2
H H23A 0.8176 -0.2254 0.0147 0.063 Uiso calc U P R 0.236(4) B 2
C C24A 0.775(2) 0.130(6) -0.0142(8) 0.056(5) Uani d U P G 0.236(4) B 2
H H24A 0.7519 0.0938 -0.0623 0.068 Uiso calc U P R 0.236(4) B 2
C C25A 0.770(2) 0.372(5) 0.0105(10) 0.057(5) Uani d U P G 0.236(4) B 2
H H25A 0.7432 0.5014 -0.0208 0.069 Uiso calc U P R 0.236(4) B 2
C C26A 0.804(2) 0.424(4) 0.0810(11) 0.044(4) Uani d U P G 0.236(4) B 2
H H26A 0.8002 0.5899 0.0979 0.053 Uiso calc U P R 0.236(4) B 2
C C21B 0.847(2) 0.220(4) 0.1265(6) 0.038(4) Uani d U P DG 0.298(4) B 3
C C22B 0.796(2) -0.011(4) 0.1103(8) 0.042(4) Uani d U P G 0.298(4) B 3
H H22B 0.7725 -0.1177 0.1472 0.05 Uiso calc U P R 0.298(4) B 3
C C23B 0.779(2) -0.086(3) 0.0400(10) 0.049(4) Uani d U P G 0.298(4) B 3
H H23B 0.7441 -0.2439 0.029 0.059 Uiso calc U P R 0.298(4) B 3
C C24B 0.813(2) 0.070(4) -0.0140(6) 0.054(4) Uani d U P G 0.298(4) B 3
H H24B 0.8014 0.0186 -0.062 0.065 Uiso calc U P R 0.298(4) B 3
C C25B 0.864(2) 0.301(4) 0.0022(7) 0.055(4) Uani d U P G 0.298(4) B 3
H H25B 0.887 0.4073 -0.0347 0.066 Uiso calc U P R 0.298(4) B 3
C C26B 0.881(2) 0.376(3) 0.0725(9) 0.050(4) Uani d U P G 0.298(4) B 3
H H26B 0.9154 0.5334 0.0836 0.06 Uiso calc U P R 0.298(4) B 3
N N1 0.7056(5) 0.3844(10) 0.4562(3) 0.0200(11) Uani d . . . 1.0 . .
H H1A 0.7326 0.5059 0.4302 0.024 Uiso calc U . R 1.0 . .
O O1 0.6792(3) 0.6598(8) 0.5414(2) 0.0182(9) Uani d . . . 1.0 . .
O O2 0.5757(4) 0.2932(8) 0.5432(2) 0.0248(10) Uani d . . . 1.0 . .
O O3 0.9066(4) 0.1403(10) 0.5129(2) 0.0294(11) Uani d . . . 1.0 . .
O O4 0.8805(4) -0.1744(8) 0.4357(2) 0.0231(10) Uani d . . . 1.0 . .
H H4A 0.9402 -0.2366 0.4597 0.035 Uiso calc U . R 1.0 . .
O O5 0.8766(4) 0.3639(10) 0.3405(2) 0.0320(12) Uani d . . . 1.0 . .
O O6 0.7902(4) 0.1619(10) 0.2462(2) 0.0290(11) Uani d . . . 1.0 . .

loop_
_atom_site_aniso_label
_atom_site_aniso_U_11
_atom_site_aniso_U_22
_atom_site_aniso_U_33
_atom_site_aniso_U_12
_atom_site_aniso_U_13
_atom_site_aniso_U_23
C1 0.041(4) 0.048(5) 0.020(3) 0.017(4) 0.000(3) 0.000(3)
C2 0.044(4) 0.052(5) 0.023(3) 0.018(4) 0.006(3) -0.005(3)
C3 0.043(4) 0.034(4) 0.029(3) 0.013(3) 0.004(3) -0.001(3)
C4 0.029(3) 0.026(4) 0.029(3) 0.004(3) 0.002(3) -0.002(3)
C5 0.023(3) 0.021(3) 0.021(3) 0.003(3) 0.000(3) -0.005(3)
C6 0.031(3) 0.023(4) 0.021(3) 0.006(3) 0.000(3) -0.003(3)
C7 0.030(3) 0.026(4) 0.025(3) 0.006(3) -0.006(3) 0.003(3)
C8 0.038(4) 0.040(5) 0.031(4) 0.011(3) 0.000(3) 0.006(3)
C9 0.038(4) 0.034(5) 0.047(4) 0.011(3) -0.002(3) 0.007(4)
C10 0.032(4) 0.030(4) 0.044(4) 0.015(3) -0.006(3) -0.003(3)
C11 0.022(3) 0.024(4) 0.033(4) 0.007(3) -0.002(3) -0.006(3)
C12 0.020(3) 0.021(3) 0.025(3) 0.003(3) -0.003(2) -0.001(3)
C13 0.017(3) 0.023(3) 0.017(3) 0.004(2) -0.001(2) -0.002(3)
C14 0.019(3) 0.019(3) 0.017(3) 0.002(2) 0.003(2) -0.004(2)
C15 0.013(3) 0.010(3) 0.025(3) -0.002(2) 0.000(2) 0.000(2)
C16 0.017(3) 0.010(3) 0.025(3) 0.004(2) 0.000(2) -0.002(3)
C17 0.017(3) 0.019(3) 0.024(3) 0.000(2) 0.002(3) 0.001(3)
C18 0.018(3) 0.014(3) 0.022(3) -0.003(2) 0.002(2) 0.000(2)
C19 0.022(3) 0.020(3) 0.024(3) 0.002(2) 0.003(3) 0.004(3)
C20 0.033(3) 0.048(5) 0.024(3) -0.012(3) 0.005(2) 0.011(3)
C21 0.035(5) 0.051(8) 0.023(5) -0.007(5) 0.001(4) 0.008(5)
C22 0.038(5) 0.062(8) 0.028(5) -0.013(5) -0.002(4) 0.002(5)
C23 0.051(6) 0.072(8) 0.027(5) -0.017(6) -0.007(5) 0.003(5)
C24 0.059(6) 0.083(9) 0.025(6) -0.014(6) -0.002(5) 0.003(6)
C25 0.058(6) 0.095(9) 0.027(5) -0.015(7) 0.005(5) 0.003(6)
C26 0.043(6) 0.078(8) 0.025(5) -0.011(6) 0.003(4) 0.006(5)
C21A 0.035(8) 0.059(7) 0.024(6) -0.011(6) 0.003(6) 0.007(5)
C22A 0.047(9) 0.060(7) 0.026(6) -0.008(7) -0.002(7) 0.007(6)
C23A 0.055(9) 0.074(8) 0.028(7) -0.012(7) -0.003(7) 0.003(6)
C24A 0.062(9) 0.078(8) 0.028(7) -0.010(7) -0.006(7) 0.004(6)
C25A 0.065(9) 0.077(8) 0.029(7) -0.010(8) -0.005(7) 0.006(6)
C26A 0.045(9) 0.062(8) 0.026(6) -0.011(7) -0.001(6) 0.010(6)
C21B 0.034(8) 0.057(7) 0.023(5) -0.008(6) 0.003(5) 0.006(5)
C22B 0.042(8) 0.061(7) 0.022(6) -0.013(7) 0.004(6) 0.002(5)
C23B 0.054(9) 0.071(8) 0.023(6) -0.013(7) 0.006(6) 0.000(6)
C24B 0.058(9) 0.081(8) 0.023(7) -0.016(7) 0.002(6) 0.005(6)
C25B 0.060(9) 0.081(8) 0.023(6) -0.020(7) 0.003(6) 0.007(6)
C26B 0.055(9) 0.070(8) 0.024(6) -0.021(7) 0.003(6) 0.010(6)
N1 0.027(3) 0.012(3) 0.022(3) -0.002(2) 0.007(2) -0.002(2)
O1 0.0204(19) 0.013(2) 0.021(2) -0.0016(16) 0.0026(16) -0.0015(18)
O2 0.026(2) 0.019(3) 0.030(2) -0.0057(17) 0.0043(18) 0.0024(19)
O3 0.024(2) 0.032(3) 0.031(2) -0.002(2) -0.0090(19) -0.004(2)
O4 0.019(2) 0.020(2) 0.030(2) 0.0054(17) -0.0008(17) -0.002(2)
O5 0.031(2) 0.035(3) 0.031(2) -0.016(2) 0.0057(19) -0.005(2)
O6 0.031(2) 0.038(3) 0.018(2) -0.012(2) 0.0020(18) 0.004(2)

loop_
_atom_type_symbol
_atom_type_description
_atom_type_scat_dispersion_real
_atom_type_scat_dispersion_imag
_atom_type_scat_source
C C 0.0181 0.0091 'International Tables Vol C Tables 4.2.6.8 and 6.1.1.4'
H H 0.0000 0.0000 'International Tables Vol C Tables 4.2.6.8 and 6.1.1.4'
N N 0.0311 0.0180 'International Tables Vol C Tables 4.2.6.8 and 6.1.1.4'
O O 0.0492 0.0322 'International Tables Vol C Tables 4.2.6.8 and 6.1.1.4'

loop_
_geom_angle_atom_site_label_1
_geom_angle_atom_site_label_2
_geom_angle_atom_site_label_3
_geom_angle
C2 C1 C6 118.8(7)
C2 C1 H1 120.6
C6 C1 H1 120.6
C1 C2 C3 121.3(6)
C1 C2 H2 119.4
C3 C2 H2 119.4
C2 C3 C4 120.3(7)
C2 C3 H3 119.9
C4 C3 H3 119.9
C5 C4 C3 118.6(6)
C5 C4 H4 120.7
C3 C4 H4 120.7
C4 C5 C6 120.4(6)
C4 C5 C13 128.9(6)
C6 C5 C13 110.7(5)
C1 C6 C5 120.7(6)
C1 C6 C7 130.8(6)
C5 C6 C7 108.5(5)
C8 C7 C12 120.3(6)
C8 C7 C6 131.7(6)
C12 C7 C6 108.0(6)
C7 C8 C9 119.4(7)
C7 C8 H8 120.3
C9 C8 H8 120.3
C8 C9 C10 121.1(7)
C8 C9 H9 119.4
C10 C9 H9 119.4
C9 C10 C11 120.1(6)
C9 C10 H10 120.0
C11 C10 H10 120.0
C12 C11 C10 119.4(6)
C12 C11 H11 120.3
C10 C11 H11 120.3
C11 C12 C7 119.8(6)
C11 C12 C13 129.7(6)
C7 C12 C13 110.5(5)
C12 C13 C5 102.2(5)
C12 C13 C14 113.5(5)
C5 C13 C14 107.0(4)
C12 C13 H13 111.2
C5 C13 H13 111.2
C14 C13 H13 111.2
O1 C14 C13 109.9(4)
O1 C14 H14A 109.7
C13 C14 H14A 109.7
O1 C14 H14B 109.7
C13 C14 H14B 109.7
H14A C14 H14B 108.2
O2 C15 O1 124.7(5)
O2 C15 N1 124.5(6)
O1 C15 N1 110.8(5)
N1 C16 C17 109.6(5)
N1 C16 C18 113.0(5)
C17 C16 C18 112.4(5)
N1 C16 H16 107.2
C17 C16 H16 107.2
C18 C16 H16 107.2
O3 C17 O4 124.2(6)
O3 C17 C16 123.5(6)
O4 C17 C16 112.3(5)
C19 C18 C16 113.3(5)
C19 C18 H18A 108.9
C16 C18 H18A 108.9
C19 C18 H18B 108.9
C16 C18 H18B 108.9
H18A C18 H18B 107.7
O5 C19 O6 124.1(6)
O5 C19 C18 124.3(6)
O6 C19 C18 111.6(5)
O6 C20 C21A 110.7(11)
O6 C20 C21B 110.1(9)
O6 C20 C21 106.2(7)
O6 C20 H20A 110.5
C21 C20 H20A 110.5
O6 C20 H20B 110.5
C21 C20 H20B 110.5
H20A C20 H20B 108.7
C22 C21 C26 120.0
C22 C21 C20 123.1(7)
C26 C21 C20 116.8(7)
C21 C22 C23 120.0
C21 C22 H22 120.0
C23 C22 H22 120.0
C24 C23 C22 120.0
C24 C23 H23 120.0
C22 C23 H23 120.0
C23 C24 C25 120.0
C23 C24 H24 120.0
C25 C24 H24 120.0
C24 C25 C26 120.0
C24 C25 H25 120.0
C26 C25 H25 120.0
C25 C26 C21 120.0
C25 C26 H26 120.0
C21 C26 H26 120.0
C22A C21A C26A 120.0
C22A C21A C20 119.9(17)
C26A C21A C20 120.1(17)
C21A C22A C23A 120.0
C21A C22A H22A 120.0
C23A C22A H22A 120.0
C24A C23A C22A 120.0
C24A C23A H23A 120.0
C22A C23A H23A 120.0
C23A C24A C25A 120.0
C23A C24A H24A 120.0
C25A C24A H24A 120.0
C24A C25A C26A 120.0
C24A C25A H25A 120.0
C26A C25A H25A 120.0
C25A C26A C21A 120.0
C25A C26A H26A 120.0
C21A C26A H26A 120.0
C22B C21B C26B 120.0
C22B C21B C20 119.4(13)
C26B C21B C20 120.4(12)
C21B C22B C23B 120.0
C21B C22B H22B 120.0
C23B C22B H22B 120.0
C24B C23B C22B 120.0
C24B C23B H23B 120.0
C22B C23B H23B 120.0
C25B C24B C23B 120.0
C25B C24B H24B 120.0
C23B C24B H24B 120.0
C26B C25B C24B 120.0
C26B C25B H25B 120.0
C24B C25B H25B 120.0
C25B C26B C21B 120.0
C25B C26B H26B 120.0
C21B C26B H26B 120.0
C15 N1 C16 119.2(5)
C15 N1 H1A 120.4
C16 N1 H1A 120.4
C15 O1 C14 115.4(4)
C17 O4 H4A 109.5
C19 O6 C20 116.0(5)

loop_
_geom_bond_atom_site_label_1
_geom_bond_atom_site_label_2
_geom_bond_distance
C1 C2 1.374(11)
C1 C6 1.390(9)
C1 H1 0.95
C2 C3 1.390(10)
C2 H2 0.95
C3 C4 1.400(9)
C3 H3 0.95
C4 C5 1.388(9)
C4 H4 0.95
C5 C6 1.398(9)
C5 C13 1.522(8)
C6 C7 1.472(9)
C7 C8 1.380(10)
C7 C12 1.422(8)
C8 C9 1.388(10)
C8 H8 0.95
C9 C10 1.390(10)
C9 H9 0.95
C10 C11 1.400(10)
C10 H10 0.95
C11 C12 1.391(9)
C11 H11 0.95
C12 C13 1.503(9)
C13 C14 1.527(8)
C13 H13 1.0
C14 O1 1.461(6)
C14 H14A 0.99
C14 H14B 0.99
C15 O2 1.223(7)
C15 O1 1.347(7)
C15 N1 1.354(7)
C16 N1 1.448(8)
C16 C17 1.520(8)
C16 C18 1.536(8)
C16 H16 1.0
C17 O3 1.210(8)
C17 O4 1.332(8)
C18 C19 1.495(8)
C18 H18A 0.99
C18 H18B 0.99
C19 O5 1.220(8)
C19 O6 1.323(7)
C20 O6 1.450(7)
C20 C21A 1.461(15)
C20 C21B 1.477(12)
C20 C21 1.553(10)
C20 H20A 0.99
C20 H20B 0.99
C21 C22 1.39
C21 C26 1.39
C22 C23 1.39
C22 H22 0.95
C23 C24 1.39
C23 H23 0.95
C24 C25 1.39
C24 H24 0.95
C25 C26 1.39
C25 H25 0.95
C26 H26 0.95
C21A C22A 1.39
C21A C26A 1.39
C22A C23A 1.39
C22A H22A 0.95
C23A C24A 1.39
C23A H23A 0.95
C24A C25A 1.39
C24A H24A 0.95
C25A C26A 1.39
C25A H25A 0.95
C26A H26A 0.95
C21B C22B 1.39
C21B C26B 1.39
C22B C23B 1.39
C22B H22B 0.95
C23B C24B 1.39
C23B H23B 0.95
C24B C25B 1.39
C24B H24B 0.95
C25B C26B 1.39
C25B H25B 0.95
C26B H26B 0.95
N1 H1A 0.88
O4 H4A 0.84
